data_7204935
loop_
_publ_author_name
'Langley, Philip J.'
'Bailey, Ray T.'
'Cruickshank, Frank R.'
'Kennedy, Alan R.'
'Lochran, Stephen'
'Pugh, David'
'Sherwood, John N.'
'Viikki, Anna'
'Wallis, John D.'

_publ_section_title
;
 Synthesis, characterisation and structure--property analysis of
 derivatives of the non-linear optical material
 5-nitro-N-(1-phenylethyl)pyridin-2-amine
;
_journal_issue 4
_journal_name_full 'Journal of Materials Chemistry'
_journal_page_first 1047
_journal_paper_doi 10.1039/b008124h
_journal_volume 11
_journal_year 2001
_chemical_formula_sum 'C14 H15 N3 O2'
_chemical_formula_weight 257.29
_chemical_melting_point 380.0(10)
_chemical_name_systematic
; 
 ? 
;
_space_group_IT_number 4
_symmetry_cell_setting monoclinic
_symmetry_space_group_name_Hall 'P 2yb'
_symmetry_space_group_name_H-M 'P 1 21 1'
_atom_sites_solution_hydrogens geom
_atom_sites_solution_primary direct
_atom_sites_solution_secondary difmap
_audit_creation_method SHELXL
_cell_angle_alpha 90.00
_cell_angle_beta 102.638(9)
_cell_angle_gamma 90.00
_cell_formula_units_Z 6
_cell_length_a 11.4150(7)
_cell_length_b 10.6973(5)
_cell_length_c 16.935(2)
_cell_measurement_reflns_used 250
_cell_measurement_temperature 150(2)
_cell_measurement_theta_max 25.08
_cell_measurement_theta_min 1.83
_cell_volume 2017.8(3)
_computing_cell_refinement 'REFINE (incorporated in MADNES)'
_computing_data_collection 'MADNES (Pflugrath & Messerschmidt,1989)''
_computing_data_reduction 'ABSMAD (Karaulov, 1991)'
_computing_publication_material 'SHELXL-93 (Sheldrick, 1993)'
_computing_structure_refinement 'SHELXL-93 (Sheldrick, 1993)'
_computing_structure_solution 'SHELXS-86 (Sheldrick, 1990)'
_diffrn_ambient_temperature 150(2)
_diffrn_measurement_device 'Delft Instruments FAST-TV area- detector''
_diffrn_measurement_method 'Darr et al. (1993)'
_diffrn_radiation_monochromator graphite
_diffrn_radiation_source 'rotating anode source'
_diffrn_radiation_type MoK\a
_diffrn_radiation_wavelength 0.71069
_diffrn_reflns_av_R_equivalents 0.0693
_diffrn_reflns_av_sigmaI/netI 0.0895
_diffrn_reflns_limit_h_max 12
_diffrn_reflns_limit_h_min -11
_diffrn_reflns_limit_k_max 12
_diffrn_reflns_limit_k_min -10
_diffrn_reflns_limit_l_max 19
_diffrn_reflns_limit_l_min -19
_diffrn_reflns_number 9082
_diffrn_reflns_theta_max 25.08
_diffrn_reflns_theta_min 1.83
_diffrn_standards_decay_% 'not measured'
_diffrn_standards_interval_count 'not measured'
_diffrn_standards_interval_time 'not measured'
_diffrn_standards_number 'not measured'
_exptl_absorpt_coefficient_mu 0.087
_exptl_absorpt_correction_type none
_exptl_crystal_colour yellow
_exptl_crystal_density_diffrn 1.270
_exptl_crystal_description 'thick plate'
_exptl_crystal_F_000 816
_exptl_crystal_size_max 0.32
_exptl_crystal_size_mid 0.28
_exptl_crystal_size_min 0.14
_refine_diff_density_max 0.296
_refine_diff_density_min -0.265
_refine_diff_density_rms 0.066
_refine_ls_abs_structure_details 'Flack H D (1983), Acta Cryst. A39, 876-881'
_refine_ls_abs_structure_Flack 1.13(135)
_refine_ls_extinction_method none
_refine_ls_goodness_of_fit_all 0.661
_refine_ls_goodness_of_fit_obs 0.713
_refine_ls_hydrogen_treatment riding
_refine_ls_matrix_type full
_refine_ls_number_parameters 520
_refine_ls_number_reflns 5723
_refine_ls_number_restraints 1
_refine_ls_restrained_S_all 0.659
_refine_ls_restrained_S_obs 0.713
_refine_ls_R_factor_all 0.0635
_refine_ls_R_factor_obs 0.0501
_refine_ls_shift/esd_max -0.092
_refine_ls_shift/esd_mean 0.007
_refine_ls_structure_factor_coef Fsqd
_refine_ls_weighting_details 'calc w=1/[s^2^(Fo^2^)+( 0.1134P)^2^+0.0000P] where P=(Fo^2^+2Fc^2^)/3'
_refine_ls_weighting_scheme calc
_refine_ls_wR_factor_all 0.1288
_refine_ls_wR_factor_obs 0.1186
_reflns_number_observed 4322
_reflns_number_total 5847
_reflns_observed_criterion >2sigma(I)
_cod_data_source_file b008124h.txt
_cod_data_source_block compound_5
_cod_depositor_comments
;
The following automatic conversions were performed:

'_chemical_melting_point' value '379-381' was changed to '380.0(10)'
- the average value was taken and precision was estimated.

Automatic conversion script
Id: cif_fix_values 1569 2011-02-09 13:29:24Z adriana 
;
_cod_original_sg_symbol_H-M P21
_cod_database_code 7204935

loop_
_symmetry_equiv_pos_as_xyz
'x, y, z'
'-x, y+1/2, -z'

loop_
_atom_site_aniso_label
_atom_site_aniso_U_11
_atom_site_aniso_U_22
_atom_site_aniso_U_33
_atom_site_aniso_U_23
_atom_site_aniso_U_13
_atom_site_aniso_U_12
O1A 0.042(2) 0.050(2) 0.037(2) -0.0046(11) 0.0156(13) 0.0009(12)
O2A 0.054(2) 0.0289(15) 0.050(2) -0.0079(11) 0.0135(14) -0.0016(13)
N1A 0.032(2) 0.031(2) 0.036(2) -0.0019(13) 0.0109(14) -0.0003(13)
N2A 0.035(2) 0.039(2) 0.041(2) -0.0119(14) 0.0104(15) 0.0007(14)
N5A 0.033(2) 0.032(2) 0.032(2) -0.0010(13) 0.0062(15) 0.0054(14)
C2A 0.028(2) 0.027(2) 0.029(2) 0.0005(15) 0.003(2) 0.0060(15)
C3A 0.028(2) 0.022(2) 0.037(2) 0.0011(15) 0.002(2) 0.0022(14)
C4A 0.025(2) 0.031(2) 0.035(2) 0.007(2) 0.007(2) 0.003(2)
C5A 0.034(2) 0.022(2) 0.028(2) 0.0015(14) 0.005(2) 0.0054(15)
C6A 0.029(2) 0.025(2) 0.031(2) -0.0003(15) 0.003(2) 0.0022(14)
C7A 0.046(2) 0.028(2) 0.039(2) -0.005(2) 0.011(2) 0.000(2)
C8A 0.067(3) 0.043(2) 0.051(3) -0.010(2) -0.006(2) 0.020(2)
C9A 0.069(3) 0.085(3) 0.051(3) 0.002(2) 0.006(3) 0.030(3)
C1'A 0.034(2) 0.028(2) 0.040(2) -0.007(2) 0.015(2) 0.003(2)
C2'A 0.046(2) 0.042(2) 0.052(3) 0.004(2) 0.004(2) -0.008(2)
C3'A 0.060(3) 0.050(3) 0.059(3) 0.019(2) 0.007(3) 0.001(2)
C4'A 0.042(2) 0.053(3) 0.045(3) -0.004(2) 0.009(2) 0.016(2)
C5'A 0.038(2) 0.052(3) 0.055(3) -0.015(2) 0.013(2) -0.005(2)
C6'A 0.044(2) 0.043(2) 0.042(3) -0.009(2) 0.014(2) -0.008(2)
O1B 0.040(2) 0.054(2) 0.048(2) 0.0055(13) 0.0173(14) 0.0148(13)
O2B 0.047(2) 0.0295(14) 0.065(2) 0.0104(13) 0.0130(15) 0.0079(12)
N1B 0.040(2) 0.034(2) 0.042(2) 0.0127(14) 0.018(2) 0.0108(15)
N2B 0.040(2) 0.033(2) 0.037(2) 0.0079(13) 0.0162(15) 0.0125(14)
N5B 0.034(2) 0.041(2) 0.035(2) 0.0030(14) 0.008(2) 0.0112(15)
C2B 0.033(2) 0.034(2) 0.021(2) 0.0028(15) 0.005(2) 0.008(2)
C3B 0.038(2) 0.028(2) 0.027(2) 0.0024(14) 0.008(2) -0.001(2)
C4B 0.028(2) 0.038(2) 0.028(2) -0.001(2) 0.008(2) 0.000(2)
C5B 0.029(2) 0.028(2) 0.029(2) 0.0005(14) 0.003(2) 0.0063(15)
C6B 0.037(2) 0.032(2) 0.041(2) 0.009(2) 0.017(2) 0.008(2)
C7B 0.039(2) 0.031(2) 0.040(2) 0.000(2) 0.005(2) 0.004(2)
C8B 0.090(4) 0.038(2) 0.060(3) -0.004(2) 0.025(3) 0.022(2)
C9B 0.104(5) 0.354(13) 0.044(4) 0.073(6) 0.015(4) 0.064(7)
C1'B 0.032(2) 0.033(2) 0.039(2) 0.011(2) 0.007(2) 0.007(2)
C2'B 0.042(2) 0.053(3) 0.038(2) 0.002(2) 0.006(2) 0.005(2)
C3'B 0.053(3) 0.108(4) 0.045(3) -0.013(3) -0.001(2) 0.011(3)
C4'B 0.047(3) 0.162(6) 0.045(3) 0.037(4) 0.007(3) 0.025(4)
C5'B 0.058(3) 0.111(5) 0.082(4) 0.066(4) 0.020(3) 0.012(3)
C6'B 0.049(3) 0.059(3) 0.069(3) 0.025(2) 0.014(2) -0.001(2)
O1C 0.040(2) 0.062(2) 0.057(2) 0.0071(14) 0.026(2) 0.0072(14)
O2C 0.058(2) 0.041(2) 0.074(2) -0.0156(14) 0.028(2) -0.0003(14)
N1C 0.033(2) 0.030(2) 0.035(2) -0.0033(13) 0.0127(14) -0.0049(13)
N2C 0.039(2) 0.0271(15) 0.036(2) -0.0043(12) 0.0156(15) -0.0040(13)
N5C 0.034(2) 0.048(2) 0.032(2) 0.0005(14) 0.010(2) 0.005(2)
C2C 0.027(2) 0.029(2) 0.022(2) -0.0005(14) 0.003(2) -0.001(2)
C3C 0.030(2) 0.031(2) 0.031(2) 0.0058(15) 0.004(2) -0.001(2)
C4C 0.030(2) 0.037(2) 0.030(2) 0.0085(15) 0.009(2) 0.001(2)
C5C 0.028(2) 0.033(2) 0.027(2) -0.0008(14) 0.007(2) 0.004(2)
C6C 0.037(2) 0.030(2) 0.031(2) -0.002(2) 0.005(2) 0.000(2)
C7C 0.033(2) 0.032(2) 0.035(2) -0.0063(15) 0.010(2) -0.006(2)
C8C 0.038(2) 0.047(2) 0.048(3) -0.003(2) 0.014(2) 0.005(2)
C9C 0.070(3) 0.096(4) 0.060(3) 0.024(3) 0.016(3) 0.021(3)
C1'C 0.033(2) 0.036(2) 0.036(2) -0.005(2) 0.015(2) -0.002(2)
C2'C 0.047(2) 0.031(2) 0.046(3) -0.006(2) 0.020(2) -0.004(2)
C3'C 0.066(3) 0.037(2) 0.056(3) 0.009(2) 0.032(3) 0.010(2)
C4'C 0.046(3) 0.065(3) 0.041(3) 0.006(2) 0.019(2) 0.011(2)
C5'C 0.048(3) 0.079(3) 0.040(3) -0.003(2) 0.006(2) -0.016(2)
C6'C 0.053(3) 0.046(2) 0.044(3) 0.000(2) 0.007(2) -0.018(2)

loop_
_atom_site_label
_atom_site_type_symbol
_atom_site_fract_x
_atom_site_fract_y
_atom_site_fract_z
_atom_site_U_iso_or_equiv
_atom_site_thermal_displace_type
_atom_site_occupancy
_atom_site_calc_flag
_atom_site_refinement_flags
_atom_site_disorder_group
O1A O 0.9784(2) 0.8731(2) 0.4425(2) 0.0420(6) Uani 1 d . .
O2A O 0.8522(2) 0.7376(2) 0.4702(2) 0.0443(7) Uani 1 d . .
N1A N 0.7356(3) 0.9816(2) 0.6196(2) 0.0321(7) Uani 1 d . .
N2A N 0.7582(3) 1.1640(3) 0.6916(2) 0.0379(7) Uani 1 d . .
H2A H 0.6837(3) 1.1505(3) 0.6957(2) 0.046 Uiso 1 calc R .
N5A N 0.9027(3) 0.8408(3) 0.4799(2) 0.0325(7) Uani 1 d . .
C2A C 0.8038(3) 1.0852(3) 0.6442(2) 0.0287(8) Uani 1 d . .
C3A C 0.9112(3) 1.1081(3) 0.6185(2) 0.0297(8) Uani 1 d . .
H3A H 0.9602(3) 1.1776(3) 0.6390(2) 0.036 Uiso 1 calc R .
C4A C 0.9437(3) 1.0296(3) 0.5639(2) 0.0303(8) Uani 1 d . .
H4A H 1.0140(3) 1.0449(3) 0.5440(2) 0.036 Uiso 1 calc R .
C5A C 0.8716(3) 0.9264(3) 0.5379(2) 0.0284(8) Uani 1 d . .
C6A C 0.7702(3) 0.9052(3) 0.5676(2) 0.0289(8) Uani 1 d . .
H6A H 0.7234(3) 0.8329(3) 0.5501(2) 0.035 Uiso 1 calc R .
C7A C 0.8202(3) 1.2695(3) 0.7368(2) 0.0373(9) Uani 1 d . .
H7A H 0.8763(3) 1.3059(3) 0.7051(2) 0.045 Uiso 1 calc R .
C8A C 0.7283(4) 1.3682(4) 0.7450(3) 0.0565(12) Uani 1 d . .
H8A1 H 0.7690(5) 1.4397(12) 0.7754(15) 0.085 Uiso 1 calc R .
H8A2 H 0.6703(15) 1.3329(8) 0.7738(16) 0.085 Uiso 1 calc R .
H8A3 H 0.6861(19) 1.3960(20) 0.6911(3) 0.085 Uiso 1 calc R .
C9A C 1.0817(5) 1.1588(5) 1.0677(3) 0.0692(14) Uani 1 d . .
H9A1 H 1.1649(10) 1.1880(28) 1.0761(6) 0.104 Uiso 1 calc R .
H9A2 H 1.0810(26) 1.0689(6) 1.0787(6) 0.104 Uiso 1 calc R .
H9A3 H 1.0408(18) 1.2036(25) 1.1044(3) 0.104 Uiso 1 calc R .
C1'A C 0.8926(3) 1.2327(3) 0.8197(2) 0.0330(8) Uani 1 d . .
C2'A C 0.8618(4) 1.1329(3) 0.8631(3) 0.0475(10) Uani 1 d . .
H2'A H 0.7976(4) 1.0795(3) 0.8384(3) 0.057 Uiso 1 calc R .
C3'A C 0.9231(4) 1.1093(4) 0.9420(3) 0.0572(12) Uani 1 d . .
H3'A H 0.8995(4) 1.0401(4) 0.9701(3) 0.069 Uiso 1 calc R .
C4'A C 1.0173(4) 1.1836(4) 0.9808(2) 0.0468(10) Uani 1 d . .
C5'A C 1.0494(4) 1.2807(4) 0.9365(3) 0.0478(10) Uani 1 d . .
H5'A H 1.1156(4) 1.3319(4) 0.9605(3) 0.057 Uiso 1 calc R .
C6'A C 0.9891(3) 1.3060(4) 0.8588(2) 0.0422(9) Uani 1 d . .
H6'A H 1.0135(3) 1.3750(4) 0.8310(2) 0.051 Uiso 1 calc R .
O1B O 1.1504(2) 1.3075(3) 0.7289(2) 0.0459(7) Uani 1 d . .
O2B O 1.2754(2) 1.4132(2) 0.6763(2) 0.0471(7) Uani 1 d . .
N1B N 1.4961(3) 1.1183(3) 0.6812(2) 0.0372(8) Uani 1 d . .
N2B N 1.5453(3) 0.9150(3) 0.7105(2) 0.0353(7) Uani 1 d . .
H2B H 1.6066(3) 0.9304(3) 0.6882(2) 0.042 Uiso 1 calc R .
N5B N 1.2423(3) 1.3149(3) 0.7029(2) 0.0368(7) Uani 1 d . .
C2B C 1.4663(3) 1.0087(3) 0.7113(2) 0.0294(8) Uani 1 d . .
C3B C 1.3609(3) 0.9945(3) 0.7404(2) 0.0306(8) Uani 1 d . .
H3B H 1.3426(3) 0.9171(3) 0.7624(2) 0.037 Uiso 1 calc R .
C4B C 1.2857(3) 1.0935(3) 0.7365(2) 0.0312(8) Uani 1 d . .
H4B H 1.2133(3) 1.0867(3) 0.7553(2) 0.037 Uiso 1 calc R .
C5B C 1.3169(3) 1.2055(3) 0.7045(2) 0.0294(8) Uani 1 d . .
C6B C 1.4211(3) 1.2137(3) 0.6779(2) 0.0353(9) Uani 1 d . .
H6B H 1.4407(3) 1.2908(3) 0.6561(2) 0.042 Uiso 1 calc R .
C7B C 1.5371(3) 0.7907(3) 0.7434(2) 0.0373(9) Uani 1 d . .
H7B H 1.4552(3) 0.7563(3) 0.7208(2) 0.045 Uiso 1 calc R .
C8B C 1.6298(4) 0.7098(4) 0.7143(3) 0.0612(13) Uani 1 d . .
H8B1 H 1.6293(20) 0.6254(9) 0.7367(16) 0.092 Uiso 1 calc R .
H8B2 H 1.7098(6) 0.7466(16) 0.7324(16) 0.092 Uiso 1 calc R .
H8B3 H 1.6097(16) 0.7055(24) 0.6551(3) 0.092 Uiso 1 calc R .
C9B C 1.6199(7) 0.7784(11) 1.0968(4) 0.168(4) Uani 1 d . .
H9B1 H 1.5547(37) 0.8228(61) 1.1141(5) 0.251 Uiso 1 calc R .
H9B2 H 1.6967(33) 0.8181(61) 1.1211(4) 0.251 Uiso 1 calc R .
H9B3 H 1.6211(65) 0.6910(12) 1.1143(5) 0.251 Uiso 1 calc R .
C1'B C 1.5590(3) 0.7908(3) 0.8351(2) 0.0344(9) Uani 1 d . .
C2'B C 1.6045(3) 0.8931(4) 0.8814(2) 0.0446(10) Uani 1 d . .
H2'B H 1.6217(3) 0.9677(4) 0.8558(2) 0.054 Uiso 1 calc R .
C3'B C 1.6251(4) 0.8874(6) 0.9655(3) 0.0705(15) Uani 1 d . .
H3'B H 1.6578(4) 0.9584(6) 0.9963(3) 0.085 Uiso 1 calc R .
C4'B C 1.5998(5) 0.7836(8) 1.0047(3) 0.085(2) Uani 1 d . .
C5'B C 1.5549(5) 0.6809(6) 0.9581(4) 0.083(2) Uani 1 d . .
H5'B H 1.5374(5) 0.6067(6) 0.9841(4) 0.099 Uiso 1 calc R .
C6'B C 1.5350(4) 0.6840(4) 0.8745(3) 0.0588(12) Uani 1 d . .
H6'B H 1.5044(4) 0.6121(4) 0.8440(3) 0.071 Uiso 1 calc R .
O1C O 1.5053(2) 1.4206(3) 0.5463(2) 0.0506(7) Uani 1 d . .
O2C O 1.6210(3) 1.5721(3) 0.5259(2) 0.0554(8) Uani 1 d . .
N1C N 1.8167(3) 1.3479(2) 0.4123(2) 0.0321(7) Uani 1 d . .
N2C N 1.8574(2) 1.1524(3) 0.3688(2) 0.0327(7) Uani 1 d . .
H2C H 1.8466(2) 1.0710(3) 0.3696(2) 0.039 Uiso 1 calc R .
N5C N 1.5907(3) 1.4611(3) 0.5202(2) 0.0374(8) Uani 1 d . .
C2C C 1.7884(3) 1.2249(3) 0.4051(2) 0.0263(8) Uani 1 d . .
C3C C 1.6929(3) 1.1738(3) 0.4354(2) 0.0309(8) Uani 1 d . .
H3C H 1.6747(3) 1.0872(3) 0.4293(2) 0.037 Uiso 1 calc R .
C4C C 1.6272(3) 1.2495(3) 0.4735(2) 0.0319(8) Uani 1 d . .
H4C H 1.5622(3) 1.2173(3) 0.4939(2) 0.038 Uiso 1 calc R .
C5C C 1.6576(3) 1.3751(3) 0.4816(2) 0.0289(8) Uani 1 d . .
C6C C 1.7513(3) 1.4199(3) 0.4505(2) 0.0326(8) Uani 1 d . .
H6C H 1.7703(3) 1.5064(3) 0.4566(2) 0.039 Uiso 1 calc R .
C7C C 1.9483(3) 1.1988(3) 0.3283(2) 0.0332(8) Uani 1 d . .
H7C H 1.9895(3) 1.2708(3) 0.3606(2) 0.040 Uiso 1 calc R .
C8C C 2.0422(3) 1.0979(4) 0.3274(3) 0.0435(10) Uani 1 d . .
H8C1 H 2.1006(13) 1.1280(9) 0.2971(13) 0.065 Uiso 1 calc R .
H8C2 H 2.0029(4) 1.0224(9) 0.3015(13) 0.065 Uiso 1 calc R .
H8C3 H 2.0836(15) 1.0785(17) 0.3831(3) 0.065 Uiso 1 calc R .
C9C C 1.7433(5) 1.3778(5) 0.0017(3) 0.0748(15) Uani 1 d . .
H9C1 H 1.7859(21) 1.3392(26) -0.0365(4) 0.112 Uiso 1 calc R .
H9C2 H 1.7510(28) 1.4689(6) -0.0006(6) 0.112 Uiso 1 calc R .
H9C3 H 1.6583(9) 1.3547(28) -0.0130(8) 0.112 Uiso 1 calc R .
C1'C C 1.8942(3) 1.2464(3) 0.2435(2) 0.0339(9) Uani 1 d . .
C2'C C 1.9248(3) 1.3615(3) 0.2181(2) 0.0399(9) Uani 1 d . .
H2'C H 1.9799(3) 1.4128(3) 0.2543(2) 0.048 Uiso 1 calc R .
C3'C C 1.8761(4) 1.4040(4) 0.1400(3) 0.0503(11) Uani 1 d . .
H3'C H 1.8984(4) 1.4841(4) 0.1240(3) 0.060 Uiso 1 calc R .
C4'C C 1.7969(4) 1.3328(4) 0.0861(3) 0.0491(11) Uani 1 d . .
C5'C C 1.7670(4) 1.2168(5) 0.1114(3) 0.0562(11) Uani 1 d . .
H5'C H 1.7134(4) 1.1648(5) 0.0747(3) 0.067 Uiso 1 calc R .
C6'C C 1.8138(4) 1.1746(4) 0.1895(2) 0.0483(10) Uani 1 d . .
H6'C H 1.7902(4) 1.0954(4) 0.2059(2) 0.058 Uiso 1 calc R .

loop_
_atom_type_symbol
_atom_type_description
_atom_type_scat_dispersion_real
_atom_type_scat_dispersion_imag
_atom_type_scat_source
C C 0.0033 0.0016 'International Tables Vol C Tables 4.2.6.8 and 6.1.1.4'
H H 0.0000 0.0000 'International Tables Vol C Tables 4.2.6.8 and 6.1.1.4'
N N 0.0061 0.0033 'International Tables Vol C Tables 4.2.6.8 and 6.1.1.4'
O O 0.0106 0.0060 'International Tables Vol C Tables 4.2.6.8 and 6.1.1.4'

loop_
_geom_angle_atom_site_label_1
_geom_angle_atom_site_label_2
_geom_angle_atom_site_label_3
_geom_angle
_geom_angle_site_symmetry_1
_geom_angle_site_symmetry_3
_geom_angle_publ_flag
C6A N1A C2A 118.1(3) . . ?
C2A N2A C7A 126.3(3) . . ?
O1A N5A O2A 122.8(3) . . ?
O1A N5A C5A 118.6(3) . . ?
O2A N5A C5A 118.7(3) . . ?
N2A C2A N1A 114.9(3) . . ?
N2A C2A C3A 123.5(3) . . ?
N1A C2A C3A 121.5(3) . . ?
C4A C3A C2A 119.2(3) . . ?
C3A C4A C5A 118.4(3) . . ?
C6A C5A C4A 120.1(3) . . ?
C6A C5A N5A 119.7(3) . . ?
C4A C5A N5A 120.2(3) . . ?
N1A C6A C5A 122.5(3) . . ?
N2A C7A C8A 108.7(3) . . ?
N2A C7A C1'A 112.9(3) . . ?
C8A C7A C1'A 110.0(3) . . ?
C2'A C1'A C6'A 116.6(4) . . ?
C2'A C1'A C7A 122.8(3) . . ?
C6'A C1'A C7A 120.4(3) . . ?
C1'A C2'A C3'A 121.1(4) . . ?
C4'A C3'A C2'A 122.0(4) . . ?
C5'A C4'A C3'A 116.5(4) . . ?
C5'A C4'A C9A 122.0(4) . . ?
C3'A C4'A C9A 121.5(4) . . ?
C6'A C5'A C4'A 122.3(4) . . ?
C5'A C6'A C1'A 121.5(4) . . ?
C6B N1B C2B 118.1(3) . . ?
C2B N2B C7B 125.2(3) . . ?
O1B N5B O2B 122.7(3) . . ?
O1B N5B C5B 119.2(3) . . ?
O2B N5B C5B 118.1(3) . . ?
N2B C2B N1B 114.6(3) . . ?
N2B C2B C3B 123.3(3) . . ?
N1B C2B C3B 122.1(3) . . ?
C4B C3B C2B 118.7(3) . . ?
C3B C4B C5B 118.5(3) . . ?
C6B C5B C4B 120.0(3) . . ?
C6B C5B N5B 119.7(3) . . ?
C4B C5B N5B 120.2(3) . . ?
N1B C6B C5B 122.6(3) . . ?
N2B C7B C1'B 112.5(3) . . ?
N2B C7B C8B 106.7(3) . . ?
C1'B C7B C8B 111.1(3) . . ?
C2'B C1'B C6'B 118.2(4) . . ?
C2'B C1'B C7B 122.6(3) . . ?
C6'B C1'B C7B 119.2(4) . . ?
C1'B C2'B C3'B 120.3(4) . . ?
C4'B C3'B C2'B 121.9(5) . . ?
C3'B C4'B C5'B 117.6(5) . . ?
C3'B C4'B C9B 121.9(8) . . ?
C5'B C4'B C9B 120.5(7) . . ?
C4'B C5'B C6'B 121.4(5) . . ?
C1'B C6'B C5'B 120.6(5) . . ?
C6C N1C C2C 117.2(3) . . ?
C2C N2C C7C 124.7(3) . . ?
O1C N5C O2C 122.7(3) . . ?
O1C N5C C5C 118.5(3) . . ?
O2C N5C C5C 118.8(3) . . ?
N2C C2C N1C 116.7(3) . . ?
N2C C2C C3C 121.2(3) . . ?
N1C C2C C3C 122.1(3) . . ?
C4C C3C C2C 119.4(3) . . ?
C3C C4C C5C 118.2(3) . . ?
C6C C5C C4C 119.8(3) . . ?
C6C C5C N5C 118.9(3) . . ?
C4C C5C N5C 121.2(3) . . ?
N1C C6C C5C 123.2(3) . . ?
N2C C7C C1'C 112.1(3) . . ?
N2C C7C C8C 109.9(3) . . ?
C1'C C7C C8C 111.7(3) . . ?
C2'C C1'C C6'C 118.0(4) . . ?
C2'C C1'C C7C 121.1(3) . . ?
C6'C C1'C C7C 120.9(3) . . ?
C1'C C2'C C3'C 120.9(4) . . ?
C4'C C3'C C2'C 121.3(4) . . ?
C3'C C4'C C5'C 117.8(4) . . ?
C3'C C4'C C9C 121.9(4) . . ?
C5'C C4'C C9C 120.4(4) . . ?
C4'C C5'C C6'C 121.2(4) . . ?
C1'C C6'C C5'C 120.8(4) . . ?

loop_
_geom_bond_atom_site_label_1
_geom_bond_atom_site_label_2
_geom_bond_distance
_geom_bond_site_symmetry_2
_geom_bond_publ_flag
O1A N5A 1.228(4) . ?
O2A N5A 1.239(4) . ?
N1A C6A 1.324(4) . ?
N1A C2A 1.365(4) . ?
N2A C2A 1.344(4) . ?
N2A C7A 1.457(4) . ?
N5A C5A 1.442(4) . ?
C2A C3A 1.410(5) . ?
C3A C4A 1.360(5) . ?
C4A C5A 1.390(5) . ?
C5A C6A 1.379(5) . ?
C7A C8A 1.517(5) . ?
C7A C1'A 1.518(5) . ?
C9A C4'A 1.517(6) . ?
C1'A C2'A 1.384(5) . ?
C1'A C6'A 1.395(5) . ?
C2'A C3'A 1.389(6) . ?
C3'A C4'A 1.383(6) . ?
C4'A C5'A 1.378(6) . ?
C5'A C6'A 1.371(6) . ?
O1B N5B 1.225(4) . ?
O2B N5B 1.234(4) . ?
N1B C6B 1.325(4) . ?
N1B C2B 1.352(4) . ?
N2B C2B 1.351(4) . ?
N2B C7B 1.452(5) . ?
N5B C5B 1.445(4) . ?
C2B C3B 1.404(5) . ?
C3B C4B 1.356(5) . ?
C4B C5B 1.393(5) . ?
C5B C6B 1.364(5) . ?
C7B C1'B 1.518(5) . ?
C7B C8B 1.530(5) . ?
C9B C4'B 1.527(8) . ?
C1'B C2'B 1.379(5) . ?
C1'B C6'B 1.380(5) . ?
C2'B C3'B 1.393(6) . ?
C3'B C4'B 1.357(8) . ?
C4'B C5'B 1.384(9) . ?
C5'B C6'B 1.384(7) . ?
O1C N5C 1.233(4) . ?
O2C N5C 1.235(4) . ?
N1C C6C 1.335(4) . ?
N1C C2C 1.353(4) . ?
N2C C2C 1.346(4) . ?
N2C C7C 1.450(4) . ?
N5C C5C 1.441(4) . ?
C2C C3C 1.414(4) . ?
C3C C4C 1.358(5) . ?
C4C C5C 1.386(5) . ?
C5C C6C 1.378(5) . ?
C7C C1'C 1.521(5) . ?
C7C C8C 1.523(5) . ?
C9C C4'C 1.506(6) . ?
C1'C C2'C 1.374(5) . ?
C1'C C6'C 1.379(5) . ?
C2'C C3'C 1.394(6) . ?
C3'C C4'C 1.368(6) . ?
C4'C C5'C 1.380(6) . ?
C5'C C6'C 1.389(6) . ?
